data_7057296
loop_
_publ_author_name
'Ganguly, Sayantan'
'Kar, Paramita'
'Chakraborty, Maharudra'
'Ghosh, Ashutosh'

_publ_section_title
;
 The first alternating MnII--MnIII 1D chain: structure, magnetic
 properties and catalytic oxidase activities
;
_journal_issue 12
_journal_name_full 'New Journal of Chemistry'
_journal_page_first 9517
_journal_paper_doi 10.1039/C8NJ00414E
_journal_volume 42
_journal_year 2018
_chemical_absolute_configuration UNKNOWN
_chemical_formula_moiety '(C40 H34 Mn2 N6 O6), (Cl O4), 0.5(H2 O)'
_chemical_formula_sum 'C40 H35 Cl Mn2 N6 O10.5'
_chemical_formula_weight 913.05
_space_group_crystal_system monoclinic
_space_group_IT_number 4
_space_group_name_Hall 'P 2yb'
_space_group_name_H-M_alt 'P 1 21 1'
_symmetry_space_group_name_Hall 'P 2yb'
_symmetry_space_group_name_H-M 'P 1 21 1'
_atom_sites_solution_hydrogens mixed
_audit_creation_method SHELXL-2014/7
_audit_update_record
;
2018-04-14 deposited with the CCDC.
2018-04-17 downloaded from the CCDC.
;
_cell_angle_alpha 90
_cell_angle_beta 117.480(4)
_cell_angle_gamma 90
_cell_formula_units_Z 2
_cell_length_a 12.519(2)
_cell_length_b 14.724(2)
_cell_length_c 13.436(2)
_cell_measurement_reflns_used 8067
_cell_measurement_temperature 257(2)
_cell_measurement_theta_max 26.054
_cell_measurement_theta_min 2.198
_cell_volume 2197.2(6)
_computing_cell_refinement 'Bruker SAINT'
_computing_data_collection 'Bruker APEX2'
_computing_data_reduction 'Bruker SAINT'
_computing_molecular_graphics 'Bruker SHELXTL'
_computing_publication_material 'Bruker SHELXTL'
_computing_structure_refinement 'SHELXL-2014/7 (Sheldrick, 2014)'
_computing_structure_solution 'SHELXS-97 (Sheldrick 2008)'
_diffrn_ambient_temperature 257(2)
_diffrn_measured_fraction_theta_full 0.999
_diffrn_measured_fraction_theta_max 0.961
_diffrn_measurement_device_type 'Bruker APEX-II CCD'
_diffrn_measurement_method '\f and \w scans'
_diffrn_radiation_type MoK\a
_diffrn_radiation_wavelength 0.71073
_diffrn_reflns_av_R_equivalents 0.0526
_diffrn_reflns_av_unetI/netI 0.0611
_diffrn_reflns_Laue_measured_fraction_full 0.999
_diffrn_reflns_Laue_measured_fraction_max 0.961
_diffrn_reflns_limit_h_max 15
_diffrn_reflns_limit_h_min -15
_diffrn_reflns_limit_k_max 17
_diffrn_reflns_limit_k_min -17
_diffrn_reflns_limit_l_max 15
_diffrn_reflns_limit_l_min -16
_diffrn_reflns_number 23090
_diffrn_reflns_point_group_measured_fraction_full 0.972
_diffrn_reflns_point_group_measured_fraction_max 0.928
_diffrn_reflns_theta_full 25.242
_diffrn_reflns_theta_max 26.054
_diffrn_reflns_theta_min 2.198
_diffrn_source 'fine-focus sealed tube'
_exptl_absorpt_coefficient_mu 0.696
_exptl_absorpt_correction_T_max 0.895
_exptl_absorpt_correction_T_min 0.870
_exptl_absorpt_correction_type empirical
_exptl_absorpt_process_details SADABS
_exptl_crystal_colour BROWN
_exptl_crystal_density_diffrn 1.377
_exptl_crystal_description BLOCK
_exptl_crystal_F_000 932
_exptl_crystal_size_max 0.200
_exptl_crystal_size_mid 0.180
_exptl_crystal_size_min 0.160
_refine_diff_density_max 0.348
_refine_diff_density_min -0.287
_refine_diff_density_rms 0.048
_refine_ls_abs_structure_details
;
 Flack x determined using 2316 quotients [(I+)-(I-)]/[(I+)+(I-)]
 (Parsons, Flack and Wagner, Acta Cryst. B69 (2013) 249-259).
;
_refine_ls_abs_structure_Flack 0.025(13)
_refine_ls_extinction_method none
_refine_ls_goodness_of_fit_ref 1.017
_refine_ls_hydrogen_treatment constr
_refine_ls_matrix_type full
_refine_ls_number_parameters 543
_refine_ls_number_reflns 8067
_refine_ls_number_restraints 151
_refine_ls_restrained_S_all 1.065
_refine_ls_R_factor_all 0.0716
_refine_ls_R_factor_gt 0.0473
_refine_ls_shift/su_max 0.000
_refine_ls_shift/su_mean 0.000
_refine_ls_structure_factor_coef Fsqd
_refine_ls_weighting_details 'w=1/[\s^2^(Fo^2^)+(0.0559P)^2^+0.6691P] where P=(Fo^2^+2Fc^2^)/3'
_refine_ls_weighting_scheme calc
_refine_ls_wR_factor_gt 0.1107
_refine_ls_wR_factor_ref 0.1286
_reflns_Friedel_coverage 0.854
_reflns_Friedel_fraction_full 0.944
_reflns_Friedel_fraction_max 0.891
_reflns_number_gt 6150
_reflns_number_total 8067
_reflns_threshold_expression 'I > 2\s(I)'
_cod_data_source_file c8nj00414e2.cif
_cod_data_source_block 1
_cod_depositor_comments
;
The following automatic conversions were performed:

'_exptl_absorpt_correction_type' value 'EMPIRICAL' changed to
'empirical' according to
/home/data/users/saulius/crontab/automatic-downloads/rss-feeds/RSC/lib/dictionaries/cif_core.dic
dictionary named 'cif_core.dic' version 2.4.2 from 2011-04-26.

Automatic conversion script
Id: cif_fix_values 4973 2017-02-22 13:04:09Z antanas 

 Adding full bibliography for 7057296.cif.
;
_cod_original_cell_volume 2197.1(6)
_cod_database_code 7057296
_shelx_shelxl_version_number 2014/7
_shelx_space_group_comment
;
The symmetry employed for this shelxl refinement is uniquely defined
by the following loop, which should always be used as a source of
symmetry information in preference to the above space-group names.
They are only intended as comments.
;
_shelx_estimated_absorpt_t_min 0.873
_shelx_estimated_absorpt_t_max 0.897

loop_
_space_group_symop_operation_xyz
'x, y, z'
'-x, y+1/2, -z'

loop_
_atom_site_label
_atom_site_type_symbol
_atom_site_fract_x
_atom_site_fract_y
_atom_site_fract_z
_atom_site_U_iso_or_equiv
_atom_site_adp_type
_atom_site_occupancy
_atom_site_site_symmetry_order
_atom_site_calc_flag
_atom_site_refinement_flags_posn
_atom_site_refinement_flags_adp
_atom_site_refinement_flags_occupancy
Mn2 Mn 0.62804(7) 0.59769(6) 0.64661(6) 0.0465(2) Uani 1 1 d . U .
Mn1 Mn 0.34932(9) 0.46620(6) 0.21236(7) 0.0622(3) Uani 1 1 d . . .
O3 O 0.4457(4) 0.5236(3) 0.3681(3) 0.0633(12) Uani 1 1 d . . .
O5 O 0.6241(4) 0.5770(3) 0.4891(3) 0.0595(12) Uani 1 1 d . . .
O4 O 0.3785(4) 0.3375(3) 0.2878(4) 0.0691(12) Uani 1 1 d . . .
N4 N 0.8201(4) 0.5457(4) 0.7338(4) 0.0545(12) Uani 1 1 d . . .
O6 O 0.2945(4) 0.2277(3) 0.3384(4) 0.0738(13) Uani 1 1 d . . .
O1 O 0.2865(5) 0.4093(4) 0.0647(4) 0.0859(16) Uani 1 1 d . . .
O2 O 0.2884(6) 0.5868(4) 0.1463(4) 0.0932(17) Uani 1 1 d . U .
N1 N 0.5113(5) 0.4702(4) 0.2201(4) 0.0630(14) Uani 1 1 d . . .
N5 N 0.5352(5) 0.4626(4) 0.6274(4) 0.0576(12) Uani 1 1 d . . .
N6 N 0.4357(5) 0.6264(4) 0.6045(5) 0.0647(16) Uani 1 1 d . . .
C30 C 0.8767(6) 0.5525(5) 0.8467(5) 0.0613(19) Uani 1 1 d . . .
N2 N 0.2066(4) 0.4530(3) 0.2389(4) 0.0613(14) Uani 1 1 d . . .
N3 N 0.6877(5) 0.5974(5) 0.8354(4) 0.0723(15) Uani 1 1 d . . .
C33 C 0.4039(11) 0.3033(6) 0.5770(7) 0.093(3) Uani 1 1 d . . .
H33 H 0.3593 0.2499 0.5601 0.112 Uiso 1 1 calc R U .
C34 C 0.3490(8) 0.3847(6) 0.5699(7) 0.080(2) Uani 1 1 d . . .
H34 H 0.2669 0.3870 0.5479 0.097 Uiso 1 1 calc R U .
C32 C 0.5260(10) 0.3003(6) 0.6095(7) 0.093(3) Uani 1 1 d . . .
H32 H 0.5659 0.2457 0.6155 0.111 Uiso 1 1 calc R U .
C35 C 0.4165(6) 0.4650(5) 0.5957(5) 0.0617(17) Uani 1 1 d . . .
C7 C 0.5427(8) 0.4333(6) 0.1518(6) 0.084(2) Uani 1 1 d . . .
H7 H 0.6245 0.4347 0.1720 0.100 Uiso 1 1 calc R U .
C20 C 0.2935(7) 0.3043(4) 0.2999(5) 0.0588(16) Uani 1 1 d . . .
C16 C 0.1613(7) 0.6148(5) 0.2303(8) 0.090(3) Uani 1 1 d . . .
C29 C 1.0017(7) 0.5448(6) 0.9066(7) 0.089(2) Uani 1 1 d . U .
H29 H 1.0404 0.5504 0.9843 0.107 Uiso 1 1 calc R U .
C1 C 0.3452(9) 0.3826(5) 0.0091(6) 0.085(3) Uani 1 1 d . . .
C10 C 0.5541(5) 0.5403(4) 0.3977(5) 0.0503(14) Uani 1 1 d . . .
C40 C 0.3658(6) 0.5540(5) 0.5916(7) 0.071(2) Uani 1 1 d . . .
C17 C 0.1528(6) 0.5200(6) 0.2580(7) 0.079(2) Uani 1 1 d . . .
H17 H 0.1046 0.5071 0.2921 0.095 Uiso 1 1 calc R U .
C19 C 0.0764(8) 0.3197(6) 0.1570(8) 0.101(3) Uani 1 1 d . . .
H19A H 0.0021 0.3489 0.1429 0.151 Uiso 1 1 calc R U .
H19B H 0.0706 0.2558 0.1677 0.151 Uiso 1 1 calc R U .
H19C H 0.0918 0.3291 0.0941 0.151 Uiso 1 1 calc R U .
C26 C 0.8840(6) 0.5288(6) 0.6811(7) 0.076(2) Uani 1 1 d . . .
H26 H 0.8443 0.5223 0.6035 0.091 Uiso 1 1 calc R U .
C25 C 0.8012(7) 0.5709(5) 0.9009(5) 0.070(2) Uani 1 1 d . U .
C31 C 0.5863(7) 0.3831(5) 0.6326(6) 0.075(2) Uani 1 1 d . . .
H31 H 0.6681 0.3824 0.6531 0.090 Uiso 1 1 calc R U .
C18 C 0.1786(6) 0.3600(4) 0.2617(6) 0.0659(18) Uani 1 1 d . . .
H18 H 0.1553 0.3620 0.3220 0.079 Uiso 1 1 calc R U .
C6 C 0.4664(9) 0.3899(7) 0.0474(7) 0.090(3) Uani 1 1 d . . .
C8 C 0.6059(7) 0.5153(5) 0.3204(5) 0.0661(18) Uani 1 1 d . . .
H8 H 0.6737 0.4735 0.3588 0.079 Uiso 1 1 calc R U .
C28 C 1.0659(8) 0.5293(6) 0.8506(9) 0.100(3) Uani 1 1 d . U .
H28 H 1.1493 0.5247 0.8898 0.120 Uiso 1 1 calc R U .
C36 C 0.3924(7) 0.7100(6) 0.6002(8) 0.089(3) Uani 1 1 d . U .
H36 H 0.4422 0.7597 0.6100 0.106 Uiso 1 1 calc R U .
C27 C 1.0086(7) 0.5203(7) 0.7365(9) 0.098(3) Uani 1 1 d . . .
H27 H 1.0518 0.5088 0.6971 0.118 Uiso 1 1 calc R U .
C39 C 0.2475(8) 0.5665(7) 0.5730(11) 0.127(4) Uani 1 1 d . . .
H39 H 0.1978 0.5169 0.5638 0.152 Uiso 1 1 calc R U .
C9 C 0.6497(10) 0.6012(8) 0.2882(7) 0.127(4) Uani 1 1 d . . .
H9A H 0.6950 0.5853 0.2493 0.191 Uiso 1 1 calc R U .
H9B H 0.7001 0.6349 0.3547 0.191 Uiso 1 1 calc R U .
H9C H 0.5818 0.6378 0.2403 0.191 Uiso 1 1 calc R U .
C37 C 0.2760(9) 0.7245(8) 0.5817(13) 0.144(5) Uani 1 1 d . . .
H37 H 0.2471 0.7832 0.5784 0.172 Uiso 1 1 calc R U .
C38 C 0.2058(10) 0.6534(10) 0.5686(16) 0.171(7) Uani 1 1 d . . .
H38 H 0.1272 0.6625 0.5563 0.205 Uiso 1 1 calc R U .
C21 C 0.6171(9) 0.6156(9) 0.8811(7) 0.109(4) Uani 1 1 d . . .
H21 H 0.5374 0.6310 0.8341 0.131 Uiso 1 1 calc R U .
C5 C 0.5176(12) 0.3606(9) -0.0197(9) 0.142(5) Uani 1 1 d . . .
H5 H 0.6004 0.3648 0.0069 0.171 Uiso 1 1 calc R U .
C12 C 0.2090(10) 0.7335(6) 0.1364(9) 0.120(3) Uani 1 1 d . U .
H12 H 0.2466 0.7564 0.0960 0.144 Uiso 1 1 calc R U .
C23 C 0.7666(13) 0.5842(12) 1.0591(10) 0.145(4) Uani 1 1 d . U .
H23 H 0.7929 0.5779 1.1358 0.174 Uiso 1 1 calc R U .
C24 C 0.8431(10) 0.5636(9) 1.0156(7) 0.121(3) Uani 1 1 d . U .
H24 H 0.9216 0.5451 1.0621 0.145 Uiso 1 1 calc R U .
C2 C 0.2729(10) 0.3438(7) -0.1003(8) 0.109(3) Uani 1 1 d . U .
H2 H 0.1904 0.3363 -0.1273 0.131 Uiso 1 1 calc R U .
C22 C 0.6546(12) 0.6132(11) 0.9932(10) 0.136(4) Uani 1 1 d . U .
H22 H 0.6042 0.6310 1.0232 0.163 Uiso 1 1 calc R U .
C3 C 0.3258(13) 0.3190(8) -0.1625(9) 0.131(4) Uani 1 1 d . U .
H3 H 0.2778 0.2963 -0.2341 0.157 Uiso 1 1 calc R U .
C4 C 0.4458(14) 0.3251(11) -0.1263(10) 0.149(4) Uani 1 1 d . U .
H4 H 0.4798 0.3060 -0.1714 0.179 Uiso 1 1 calc R U .
C11 C 0.2249(8) 0.6402(6) 0.1703(7) 0.092(3) Uani 1 1 d . . .
C15 C 0.0935(8) 0.6770(7) 0.2599(11) 0.136(5) Uani 1 1 d . . .
H15 H 0.0542 0.6571 0.3001 0.163 Uiso 1 1 calc R U .
C14 C 0.0864(11) 0.7676(8) 0.2283(13) 0.140(4) Uani 1 1 d . U .
H14 H 0.0478 0.8108 0.2509 0.168 Uiso 1 1 calc R U .
C13 C 0.1379(12) 0.7893(8) 0.1638(12) 0.139(4) Uani 1 1 d . U .
H13 H 0.1244 0.8478 0.1343 0.167 Uiso 1 1 calc R U .
Cl1 Cl 0.9357(3) 0.4291(3) 0.3953(4) 0.1555(15) Uani 1 1 d . . .
O7 O 1.0409(9) 0.3868(11) 0.4343(12) 0.233(7) Uani 1 1 d . . .
O10 O 0.8850(9) 0.4176(9) 0.4644(11) 0.196(5) Uani 1 1 d . . .
O9 O 0.8532(13) 0.3952(14) 0.2995(13) 0.286(9) Uani 1 1 d . . .
O8 O 0.9571(13) 0.5200(13) 0.393(2) 0.385(15) Uani 1 1 d . . .
O11 O 0.370(3) 0.632(2) 0.981(3) 0.283(15) Uani 0.5 1 d . . P
H11A H 0.3042 0.6445 0.9271 0.425 Uiso 0.5 1 d R U P
H11B H 0.3681 0.6283 1.0415 0.425 Uiso 0.5 1 d R U P

loop_
_atom_site_aniso_label
_atom_site_aniso_U_11
_atom_site_aniso_U_22
_atom_site_aniso_U_33
_atom_site_aniso_U_23
_atom_site_aniso_U_13
_atom_site_aniso_U_12
Mn2 0.0460(4) 0.0496(5) 0.0391(4) -0.0056(4) 0.0156(3) -0.0006(4)
Mn1 0.0760(6) 0.0509(6) 0.0391(4) 0.0006(4) 0.0090(4) 0.0078(5)
O3 0.055(3) 0.076(3) 0.048(2) -0.013(2) 0.015(2) -0.003(2)
O5 0.061(2) 0.074(3) 0.039(2) -0.013(2) 0.0198(19) -0.011(2)
O4 0.071(3) 0.057(3) 0.076(3) 0.010(2) 0.031(3) 0.012(2)
N4 0.052(3) 0.054(3) 0.047(3) 0.000(2) 0.013(2) 0.005(2)
O6 0.087(3) 0.053(3) 0.069(3) 0.013(2) 0.026(3) 0.007(2)
O1 0.089(4) 0.084(4) 0.058(3) -0.003(3) 0.012(3) 0.000(3)
O2 0.105(4) 0.065(3) 0.077(3) 0.007(3) 0.014(3) 0.008(3)
N1 0.091(4) 0.060(3) 0.036(2) -0.006(3) 0.027(3) -0.006(3)
N5 0.066(3) 0.052(3) 0.051(3) -0.004(3) 0.024(2) -0.001(3)
N6 0.050(3) 0.064(4) 0.078(4) -0.016(3) 0.028(3) -0.004(3)
C30 0.062(4) 0.043(3) 0.050(4) 0.001(3) 0.001(3) -0.001(3)
N2 0.058(3) 0.040(3) 0.058(3) -0.006(2) 0.003(2) 0.010(2)
N3 0.080(4) 0.091(4) 0.043(3) -0.017(3) 0.026(3) -0.018(4)
C33 0.134(8) 0.066(6) 0.065(5) -0.011(4) 0.033(6) -0.032(6)
C34 0.089(5) 0.084(6) 0.072(5) -0.018(4) 0.040(4) -0.033(5)
C32 0.129(8) 0.054(5) 0.078(6) 0.000(4) 0.032(6) 0.002(5)
C35 0.064(4) 0.072(4) 0.051(3) -0.014(4) 0.027(3) -0.022(4)
C7 0.107(6) 0.090(6) 0.060(4) -0.021(4) 0.043(4) -0.014(5)
C20 0.073(4) 0.046(4) 0.048(3) 0.004(3) 0.020(3) 0.008(3)
C16 0.061(4) 0.044(5) 0.106(6) -0.023(4) -0.011(4) 0.013(4)
C29 0.073(4) 0.082(5) 0.072(5) -0.006(4) -0.001(4) 0.002(4)
C1 0.127(8) 0.066(5) 0.043(4) -0.007(3) 0.023(5) 0.016(5)
C10 0.057(4) 0.050(4) 0.039(3) 0.000(3) 0.018(3) -0.001(3)
C40 0.054(4) 0.073(5) 0.087(5) -0.020(4) 0.035(4) -0.010(4)
C17 0.056(4) 0.069(5) 0.083(5) -0.013(4) 0.007(4) 0.013(4)
C19 0.078(5) 0.062(5) 0.113(7) -0.007(5) 0.002(5) -0.005(4)
C26 0.054(4) 0.092(6) 0.071(5) -0.011(4) 0.020(3) 0.009(4)
C25 0.085(5) 0.067(4) 0.042(3) -0.003(3) 0.016(3) -0.015(3)
C31 0.085(5) 0.055(5) 0.074(5) -0.004(4) 0.028(4) 0.000(4)
C18 0.064(4) 0.046(4) 0.078(5) -0.004(3) 0.025(4) 0.002(3)
C6 0.106(7) 0.102(7) 0.057(4) -0.027(4) 0.032(5) -0.009(5)
C8 0.079(4) 0.074(5) 0.047(3) -0.012(3) 0.030(3) -0.016(4)
C28 0.068(5) 0.094(6) 0.099(6) -0.008(5) 0.005(4) 0.014(4)
C36 0.059(4) 0.072(5) 0.124(7) -0.022(4) 0.033(4) 0.001(4)
C27 0.067(5) 0.107(7) 0.119(8) -0.012(6) 0.042(5) 0.015(5)
C39 0.076(6) 0.094(7) 0.227(14) -0.032(8) 0.084(7) -0.022(5)
C9 0.201(12) 0.126(8) 0.094(6) -0.049(7) 0.103(8) -0.090(9)
C37 0.074(6) 0.091(7) 0.248(16) -0.042(9) 0.059(8) 0.006(6)
C38 0.078(7) 0.134(11) 0.32(2) -0.052(12) 0.103(10) 0.002(7)
C21 0.118(7) 0.165(11) 0.070(5) -0.028(6) 0.065(5) -0.022(7)
C5 0.166(11) 0.180(13) 0.095(7) -0.083(8) 0.073(7) -0.030(9)
C12 0.114(6) 0.059(5) 0.123(7) 0.003(5) -0.001(5) 0.000(5)
C23 0.173(8) 0.199(10) 0.083(6) 0.010(7) 0.075(6) -0.011(8)
C24 0.124(6) 0.164(9) 0.059(4) 0.000(5) 0.029(5) -0.006(6)
C2 0.133(7) 0.094(6) 0.074(5) -0.023(5) 0.024(5) 0.014(5)
C22 0.151(7) 0.188(10) 0.102(6) -0.021(7) 0.086(6) -0.013(7)
C3 0.164(8) 0.133(8) 0.076(5) -0.044(6) 0.038(6) 0.015(7)
C4 0.181(8) 0.164(9) 0.107(7) -0.053(7) 0.071(7) -0.003(8)
C11 0.077(5) 0.061(5) 0.072(5) 0.008(4) -0.023(4) -0.007(4)
C15 0.075(6) 0.067(6) 0.206(12) -0.047(7) 0.014(6) 0.017(5)
C14 0.114(7) 0.076(7) 0.168(9) -0.032(6) 0.012(6) 0.033(6)
C13 0.127(8) 0.067(6) 0.147(8) -0.006(6) -0.001(6) 0.015(6)
Cl1 0.0881(19) 0.192(4) 0.220(4) -0.065(3) 0.100(2) -0.048(2)
O7 0.106(6) 0.320(19) 0.289(15) -0.036(13) 0.105(8) 0.037(9)
O10 0.177(9) 0.225(12) 0.245(12) -0.033(10) 0.147(9) 0.001(8)
O9 0.223(14) 0.35(2) 0.232(15) -0.130(15) 0.057(11) -0.087(14)
O8 0.173(13) 0.218(16) 0.72(5) 0.02(2) 0.17(2) -0.066(12)
O11 0.29(3) 0.25(3) 0.24(3) 0.09(2) 0.06(3) 0.00(3)

loop_
_atom_type_symbol
_atom_type_description
_atom_type_scat_dispersion_real
_atom_type_scat_dispersion_imag
_atom_type_scat_source
C C 0.0033 0.0016 'International Tables Vol C Tables 4.2.6.8 and 6.1.1.4'
H H 0.0000 0.0000 'International Tables Vol C Tables 4.2.6.8 and 6.1.1.4'
Cl Cl 0.1484 0.1585 'International Tables Vol C Tables 4.2.6.8 and 6.1.1.4'
Mn Mn 0.3368 0.7283 'International Tables Vol C Tables 4.2.6.8 and 6.1.1.4'
N N 0.0061 0.0033 'International Tables Vol C Tables 4.2.6.8 and 6.1.1.4'
O O 0.0106 0.0060 'International Tables Vol C Tables 4.2.6.8 and 6.1.1.4'

loop_
_geom_angle_atom_site_label_1
_geom_angle_atom_site_label_2
_geom_angle_atom_site_label_3
_geom_angle
_geom_angle_site_symmetry_1
_geom_angle_site_symmetry_3
O6 Mn2 O5 91.33(19) 2_656 .
O6 Mn2 N6 104.2(2) 2_656 .
O5 Mn2 N6 104.3(2) . .
O6 Mn2 N5 176.8(2) 2_656 .
O5 Mn2 N5 89.20(17) . .
N6 Mn2 N5 72.6(2) . .
O6 Mn2 N4 85.74(19) 2_656 .
O5 Mn2 N4 89.90(18) . .
N6 Mn2 N4 162.2(2) . .
N5 Mn2 N4 97.41(19) . .
O6 Mn2 N3 89.7(2) 2_656 .
O5 Mn2 N3 162.3(2) . .
N6 Mn2 N3 92.5(2) . .
N5 Mn2 N3 90.7(2) . .
N4 Mn2 N3 72.6(2) . .
O1 Mn1 O2 92.2(2) . .
O1 Mn1 N1 89.3(2) . .
O2 Mn1 N1 99.8(3) . .
O1 Mn1 N2 99.6(2) . .
O2 Mn1 N2 88.6(2) . .
N1 Mn1 N2 167.5(2) . .
O1 Mn1 O3 169.4(2) . .
O2 Mn1 O3 90.6(2) . .
N1 Mn1 O3 80.13(19) . .
N2 Mn1 O3 90.65(19) . .
O1 Mn1 O4 90.1(2) . .
O2 Mn1 O4 166.8(3) . .
N1 Mn1 O4 93.2(2) . .
N2 Mn1 O4 78.2(2) . .
O3 Mn1 O4 89.4(2) . .
C10 O3 Mn1 116.5(4) . .
C10 O5 Mn2 136.4(4) . .
C20 O4 Mn1 116.6(4) . .
C26 N4 C30 119.0(6) . .
C26 N4 Mn2 123.4(4) . .
C30 N4 Mn2 116.0(4) . .
C20 O6 Mn2 141.3(5) . 2_646
C1 O1 Mn1 129.1(5) . .
C11 O2 Mn1 127.2(6) . .
C7 N1 C8 117.6(6) . .
C7 N1 Mn1 126.7(5) . .
C8 N1 Mn1 115.6(4) . .
C31 N5 C35 118.6(7) . .
C31 N5 Mn2 124.3(5) . .
C35 N5 Mn2 116.6(5) . .
C36 N6 C40 120.1(6) . .
C36 N6 Mn2 123.4(5) . .
C40 N6 Mn2 116.3(4) . .
N4 C30 C29 120.7(7) . .
N4 C30 C25 116.7(5) . .
C29 C30 C25 122.6(7) . .
C17 N2 C18 118.2(7) . .
C17 N2 Mn1 124.0(6) . .
C18 N2 Mn1 116.5(4) . .
C21 N3 C25 119.4(6) . .
C21 N3 Mn2 124.8(6) . .
C25 N3 Mn2 115.6(4) . .
C34 C33 C32 119.9(8) . .
C34 C33 H33 120.1 . .
C32 C33 H33 120.1 . .
C33 C34 C35 119.9(8) . .
C33 C34 H34 120.0 . .
C35 C34 H34 120.0 . .
C33 C32 C31 116.7(8) . .
C33 C32 H32 121.7 . .
C31 C32 H32 121.7 . .
N5 C35 C34 120.6(8) . .
N5 C35 C40 115.9(6) . .
C34 C35 C40 123.5(7) . .
N1 C7 C6 127.4(8) . .
N1 C7 H7 116.3 . .
C6 C7 H7 116.3 . .
O6 C20 O4 124.6(7) . .
O6 C20 C18 117.2(7) . .
O4 C20 C18 118.2(6) . .
C11 C16 C15 123.5(10) . .
C11 C16 C17 121.5(8) . .
C15 C16 C17 114.8(11) . .
C28 C29 C30 119.3(8) . .
C28 C29 H29 120.3 . .
C30 C29 H29 120.3 . .
O1 C1 C6 125.0(7) . .
O1 C1 C2 116.3(9) . .
C6 C1 C2 118.7(9) . .
O3 C10 O5 124.1(6) . .
O3 C10 C8 118.9(5) . .
O5 C10 C8 117.0(5) . .
N6 C40 C39 119.6(7) . .
N6 C40 C35 117.9(6) . .
C39 C40 C35 122.5(7) . .
N2 C17 C16 125.1(9) . .
N2 C17 H17 117.4 . .
C16 C17 H17 117.4 . .
C18 C19 H19A 109.5 . .
C18 C19 H19B 109.5 . .
H19A C19 H19B 109.5 . .
C18 C19 H19C 109.5 . .
H19A C19 H19C 109.5 . .
H19B C19 H19C 109.5 . .
N4 C26 C27 122.7(8) . .
N4 C26 H26 118.6 . .
C27 C26 H26 118.6 . .
N3 C25 C24 119.7(8) . .
N3 C25 C30 117.5(5) . .
C24 C25 C30 122.8(8) . .
N5 C31 C32 124.4(8) . .
N5 C31 H31 117.8 . .
C32 C31 H31 117.8 . .
N2 C18 C19 110.4(6) . .
N2 C18 C20 106.9(6) . .
C19 C18 C20 111.3(6) . .
N2 C18 H18 109.4 . .
C19 C18 H18 109.4 . .
C20 C18 H18 109.4 . .
C1 C6 C5 119.7(9) . .
C1 C6 C7 121.9(8) . .
C5 C6 C7 118.3(9) . .
N1 C8 C10 108.7(6) . .
N1 C8 C9 111.0(6) . .
C10 C8 C9 108.7(7) . .
N1 C8 H8 109.5 . .
C10 C8 H8 109.5 . .
C9 C8 H8 109.5 . .
C29 C28 C27 120.2(8) . .
C29 C28 H28 119.9 . .
C27 C28 H28 119.9 . .
N6 C36 C37 121.6(9) . .
N6 C36 H36 119.2 . .
C37 C36 H36 119.2 . .
C28 C27 C26 118.1(9) . .
C28 C27 H27 121.0 . .
C26 C27 H27 121.0 . .
C38 C39 C40 118.8(9) . .
C38 C39 H39 120.6 . .
C40 C39 H39 120.6 . .
C8 C9 H9A 109.5 . .
C8 C9 H9B 109.5 . .
H9A C9 H9B 109.5 . .
C8 C9 H9C 109.5 . .
H9A C9 H9C 109.5 . .
H9B C9 H9C 109.5 . .
C38 C37 C36 118.9(10) . .
C38 C37 H37 120.6 . .
C36 C37 H37 120.6 . .
C37 C38 C39 121.1(9) . .
C37 C38 H38 119.5 . .
C39 C38 H38 119.5 . .
N3 C21 C22 123.4(10) . .
N3 C21 H21 118.3 . .
C22 C21 H21 118.3 . .
C6 C5 C4 120.7(12) . .
C6 C5 H5 119.7 . .
C4 C5 H5 119.7 . .
C13 C12 C11 119.9(13) . .
C13 C12 H12 120.0 . .
C11 C12 H12 120.0 . .
C22 C23 C24 121.0(10) . .
C22 C23 H23 119.5 . .
C24 C23 H23 119.5 . .
C23 C24 C25 118.6(10) . .
C23 C24 H24 120.7 . .
C25 C24 H24 120.7 . .
C3 C2 C1 119.3(11) . .
C3 C2 H2 120.4 . .
C1 C2 H2 120.4 . .
C23 C22 C21 117.7(10) . .
C23 C22 H22 121.2 . .
C21 C22 H22 121.2 . .
C2 C3 C4 123.1(10) . .
C2 C3 H3 118.4 . .
C4 C3 H3 118.4 . .
C3 C4 C5 118.5(12) . .
C3 C4 H4 120.8 . .
C5 C4 H4 120.8 . .
O2 C11 C16 124.4(8) . .
O2 C11 C12 121.9(11) . .
C16 C11 C12 113.7(11) . .
C14 C15 C16 119.6(14) . .
C14 C15 H15 120.2 . .
C16 C15 H15 120.2 . .
C13 C14 C15 116.4(13) . .
C13 C14 H14 121.8 . .
C15 C14 H14 121.8 . .
C14 C13 C12 126.4(13) . .
C14 C13 H13 116.8 . .
C12 C13 H13 116.8 . .
O9 Cl1 O7 113.2(10) . .
O9 Cl1 O10 102.5(9) . .
O7 Cl1 O10 111.3(9) . .
O9 Cl1 O8 114.9(15) . .
O7 Cl1 O8 107.4(9) . .
O10 Cl1 O8 107.2(12) . .
H11A O11 H11B 114.1 . .

loop_
_geom_bond_atom_site_label_1
_geom_bond_atom_site_label_2
_geom_bond_distance
_geom_bond_site_symmetry_2
Mn2 O6 2.112(5) 2_656
Mn2 O5 2.116(4) .
Mn2 N6 2.245(5) .
Mn2 N5 2.258(6) .
Mn2 N4 2.267(5) .
Mn2 N3 2.291(5) .
Mn1 O1 1.954(6) .
Mn1 O2 1.975(6) .
Mn1 N1 1.982(6) .
Mn1 N2 1.986(6) .
Mn1 O3 2.054(4) .
Mn1 O4 2.099(5) .
O3 C10 1.250(7) .
O5 C10 1.255(7) .
O4 C20 1.249(8) .
N4 C26 1.314(9) .
N4 C30 1.349(8) .
O6 C20 1.239(8) .
O6 Mn2 2.113(5) 2_646
O1 C1 1.325(10) .
O2 C11 1.261(12) .
N1 C7 1.276(9) .
N1 C8 1.478(8) .
N5 C31 1.320(9) .
N5 C35 1.344(8) .
N6 C36 1.336(10) .
N6 C40 1.338(9) .
C30 C29 1.395(10) .
C30 C25 1.460(10) .
N2 C17 1.286(9) .
N2 C18 1.479(9) .
N3 C21 1.315(10) .
N3 C25 1.338(9) .
C33 C34 1.363(13) .
C33 C32 1.384(14) .
C33 H33 0.9300 .
C34 C35 1.400(10) .
C34 H34 0.9300 .
C32 C31 1.391(11) .
C32 H32 0.9300 .
C35 C40 1.446(11) .
C7 C6 1.432(11) .
C7 H7 0.9300 .
C20 C18 1.525(9) .
C16 C11 1.420(14) .
C16 C15 1.425(13) .
C16 C17 1.462(13) .
C29 C28 1.350(13) .
C29 H29 0.9300 .
C1 C6 1.364(13) .
C1 C2 1.442(11) .
C10 C8 1.502(9) .
C40 C39 1.397(11) .
C17 H17 0.9300 .
C19 C18 1.519(11) .
C19 H19A 0.9600 .
C19 H19B 0.9600 .
C19 H19C 0.9600 .
C26 C27 1.390(10) .
C26 H26 0.9300 .
C25 C24 1.385(11) .
C31 H31 0.9300 .
C18 H18 0.9800 .
C6 C5 1.393(13) .
C8 C9 1.519(12) .
C8 H8 0.9800 .
C28 C27 1.366(13) .
C28 H28 0.9300 .
C36 C37 1.378(12) .
C36 H36 0.9300 .
C27 H27 0.9300 .
C39 C38 1.372(16) .
C39 H39 0.9300 .
C9 H9A 0.9600 .
C9 H9B 0.9600 .
C9 H9C 0.9600 .
C37 C38 1.325(16) .
C37 H37 0.9300 .
C38 H38 0.9300 .
C21 C22 1.356(13) .
C21 H21 0.9300 .
C5 C4 1.395(15) .
C5 H5 0.9300 .
C12 C13 1.381(17) .
C12 C11 1.431(13) .
C12 H12 0.9300 .
C23 C22 1.336(16) .
C23 C24 1.366(15) .
C23 H23 0.9300 .
C24 H24 0.9300 .
C2 C3 1.334(14) .
C2 H2 0.9300 .
C22 H22 0.9300 .
C3 C4 1.352(17) .
C3 H3 0.9300 .
C4 H4 0.9300 .
C15 C14 1.390(17) .
C15 H15 0.9300 .
C14 C13 1.337(19) .
C14 H14 0.9300 .
C13 H13 0.9300 .
Cl1 O9 1.322(13) .
Cl1 O7 1.326(11) .
Cl1 O10 1.357(10) .
Cl1 O8 1.367(18) .
O11 H11A 0.8250 .
O11 H11B 0.8287 .
